data_7016360
loop_
_publ_author_name
'Wagner, Michael'
'Dorogov, Konstantin'
'Sch\"urmann, Markus'
'Jurkschat, Klaus'

_publ_section_title
;
 Intramolecularly coordinated heteroleptic organostannylene tungsten
 pentacarbonyl complexes
 4-tBu-2,6-[P(O)(OiPr)(2)](2)C(6)H(2)Sn(X)W(CO)(5) (X = Cl, F, PPh(2),
 PPh(2)[W(CO)(5)]). Syntheses and reactivity.
;
_journal_issue 35
_journal_name_full 'Dalton transactions (Cambridge, England : 2003)'
_journal_page_first 8839
_journal_page_last 8848
_journal_paper_doi 10.1039/c1dt10321k
_journal_volume 40
_journal_year 2011
_chemical_formula_moiety 'C27 H39 F O11 P2 Sn W'
_chemical_formula_sum 'C27 H39 F O11 P2 Sn W'
_chemical_formula_weight 923.06
_chemical_name_systematic
;
?
;
_space_group_IT_number 2
_symmetry_cell_setting triclinic
_symmetry_space_group_name_Hall '-P 1'
_symmetry_space_group_name_H-M 'P -1'
_atom_sites_solution_hydrogens geom
_atom_sites_solution_primary direct
_atom_sites_solution_secondary difmap
_audit_creation_method SHELXL-97
_cell_angle_alpha 78.061(3)
_cell_angle_beta 72.319(3)
_cell_angle_gamma 79.707(3)
_cell_formula_units_Z 2
_cell_length_a 10.6089(3)
_cell_length_b 11.7686(5)
_cell_length_c 15.4337(6)
_cell_measurement_reflns_used 10350
_cell_measurement_temperature 173(1)
_cell_measurement_theta_max 29.06
_cell_measurement_theta_min 2.03
_cell_volume 1782.26(12)
_computing_cell_refinement
;
CrysAlis RED (Oxford Diffraction, 2008)
;
_computing_data_collection
;
CrysAlis CCD (Oxford Diffraction, 2008)
;
_computing_data_reduction
;
CrysAlis RED (Oxford Diffraction, 2008)
;
_computing_molecular_graphics 'SHELXTL-Plus (Sheldrick, 1991)'
_computing_publication_material 'SHELXL-97 (Sheldrick, 1997)'
_computing_structure_refinement 'SHELXL-97 (Sheldrick, 1997)'
_computing_structure_solution 'SHELXS-97 (Sheldrick, 1990)'
_diffrn_ambient_temperature 173(1)
_diffrn_detector_area_resol_mean 16.0560
_diffrn_measured_fraction_theta_full 0.996
_diffrn_measured_fraction_theta_max 0.996
_diffrn_measurement_device_type 'Xcalibur2 CCD diffractometer'
_diffrn_measurement_method
;
464 frames via \w-rotation (\D\w = 1\%) and two times 5 s
per frame (10 sets at different \k-angles)
;
_diffrn_radiation_monochromator graphite
_diffrn_radiation_source 'fine-focus sealed tube'
_diffrn_radiation_type MoK\a
_diffrn_radiation_wavelength 0.71073
_diffrn_reflns_av_R_equivalents 0.0310
_diffrn_reflns_av_sigmaI/netI 0.0418
_diffrn_reflns_limit_h_max 12
_diffrn_reflns_limit_h_min -12
_diffrn_reflns_limit_k_max 12
_diffrn_reflns_limit_k_min -14
_diffrn_reflns_limit_l_max 18
_diffrn_reflns_limit_l_min -18
_diffrn_reflns_number 14282
_diffrn_reflns_theta_full 25.50
_diffrn_reflns_theta_max 25.50
_diffrn_reflns_theta_min 2.03
_diffrn_standards_decay_% 0
_diffrn_standards_number 0
_exptl_absorpt_coefficient_mu 4.071
_exptl_absorpt_correction_T_max 1.000
_exptl_absorpt_correction_T_min 0.812
_exptl_absorpt_correction_type multi-scan
_exptl_absorpt_process_details
;
CrysAlis RED, Oxford Diffraction Ltd.,
Version 1.171.32.37 (release 24-10-2008 CrysAlis171 .NET)
(compiled Oct 24 2008,09:44:38)
Empirical absorption correction using spherical harmonics,
implemented in SCALE3 ABSPACK scaling algorithm.
;
_exptl_crystal_colour colourless
_exptl_crystal_density_diffrn 1.720
_exptl_crystal_density_method 'not measured'
_exptl_crystal_description block
_exptl_crystal_F_000 904
_exptl_crystal_size_max 0.30
_exptl_crystal_size_mid 0.28
_exptl_crystal_size_min 0.18
_refine_diff_density_max 2.810
_refine_diff_density_min -1.789
_refine_diff_density_rms 0.166
_refine_ls_extinction_method none
_refine_ls_goodness_of_fit_ref 0.988
_refine_ls_hydrogen_treatment constr
_refine_ls_matrix_type full
_refine_ls_number_parameters 399
_refine_ls_number_reflns 6606
_refine_ls_number_restraints 0
_refine_ls_restrained_S_all 0.988
_refine_ls_R_factor_all 0.0436
_refine_ls_R_factor_gt 0.0363
_refine_ls_shift/su_max 0.000
_refine_ls_shift/su_mean 0.000
_refine_ls_structure_factor_coef Fsqd
_refine_ls_weighting_details 'calc w=1/[\s^2^(Fo^2^)+(0.0625P)^2^+0.0000P] where P=(Fo^2^+2Fc^2^)/3'
_refine_ls_weighting_scheme calc
_refine_ls_wR_factor_gt 0.0903
_refine_ls_wR_factor_ref 0.0919
_reflns_number_gt 5508
_reflns_number_total 6606
_reflns_threshold_expression >2sigma(I)
_cod_data_source_file c1dt10321k.txt
_cod_data_source_block ox0097
_cod_original_cell_volume 1782.26(11)
_cod_original_sg_symbol_Hall -P1
_cod_original_sg_symbol_H-M P-1
_cod_database_code 7016360

loop_
_symmetry_equiv_pos_as_xyz
'x, y, z'
'-x, -y, -z'

loop_
_atom_site_label
_atom_site_type_symbol
_atom_site_fract_x
_atom_site_fract_y
_atom_site_fract_z
_atom_site_U_iso_or_equiv
_atom_site_adp_type
_atom_site_occupancy
_atom_site_symmetry_multiplicity
_atom_site_calc_flag
_atom_site_refinement_flags
W1 W 0.15501(2) -0.164550(19) 0.348169(15) 0.01995(9) Uani 1 1 d .
Sn1 Sn 0.38413(3) -0.27101(3) 0.24282(2) 0.01736(10) Uani 1 1 d .
P1 P 0.46616(13) -0.55665(12) 0.28672(9) 0.0180(3) Uani 1 1 d .
P2 P 0.65168(13) -0.14128(12) 0.19574(9) 0.0184(3) Uani 1 1 d .
F1 F 0.4046(3) -0.2837(3) 0.1136(2) 0.0313(8) Uani 1 1 d .
O1 O 0.3509(3) -0.4678(3) 0.2756(3) 0.0222(8) Uani 1 1 d .
O1' O 0.4471(3) -0.6325(3) 0.3840(2) 0.0259(9) Uani 1 1 d .
O1" O 0.5021(3) -0.6528(3) 0.2242(2) 0.0214(8) Uani 1 1 d .
O2 O 0.5114(4) -0.1164(3) 0.1894(3) 0.0264(9) Uani 1 1 d .
O2' O 0.6783(4) -0.0909(3) 0.2731(2) 0.0239(8) Uani 1 1 d .
O2" O 0.7548(3) -0.0886(3) 0.1067(2) 0.0226(8) Uani 1 1 d .
C1 C 0.5831(5) -0.3593(4) 0.2456(3) 0.0158(10) Uani 1 1 d .
C2 C 0.6080(5) -0.4810(5) 0.2625(3) 0.0179(11) Uani 1 1 d .
C3 C 0.7364(5) -0.5365(5) 0.2551(4) 0.0219(12) Uani 1 1 d .
H3A H 0.7505 -0.6177 0.2678 0.026 Uiso 1 1 calc R
C4 C 0.8456(5) -0.4734(5) 0.2292(4) 0.0192(11) Uani 1 1 d .
C5 C 0.8206(5) -0.3532(5) 0.2127(4) 0.0219(12) Uani 1 1 d .
H5A H 0.8914 -0.3091 0.1956 0.026 Uiso 1 1 calc R
C6 C 0.6913(5) -0.2960(4) 0.2210(3) 0.0172(11) Uani 1 1 d .
C7 C 0.9876(6) -0.5395(6) 0.2148(5) 0.0328(15) Uani 1 1 d .
C8 C 0.9992(7) -0.6199(7) 0.3043(6) 0.063(2) Uani 1 1 d .
H8A H 0.9867 -0.5735 0.3513 0.094 Uiso 1 1 calc R
H8B H 1.0859 -0.6646 0.2942 0.094 Uiso 1 1 calc R
H8C H 0.9322 -0.6721 0.3235 0.094 Uiso 1 1 calc R
C9 C 1.0138(7) -0.6107(8) 0.1373(7) 0.076(3) Uani 1 1 d .
H9A H 1.0080 -0.5588 0.0814 0.115 Uiso 1 1 calc R
H9B H 0.9484 -0.6641 0.1536 0.115 Uiso 1 1 calc R
H9C H 1.1012 -0.6540 0.1282 0.115 Uiso 1 1 calc R
C10 C 1.0928(6) -0.4561(6) 0.1865(6) 0.0478(19) Uani 1 1 d .
H10A H 1.0885 -0.4068 0.1293 0.072 Uiso 1 1 calc R
H10B H 1.1796 -0.5004 0.1790 0.072 Uiso 1 1 calc R
H10C H 1.0767 -0.4087 0.2333 0.072 Uiso 1 1 calc R
O11 O 0.2558(5) 0.0857(5) 0.2724(4) 0.0631(16) Uani 1 1 d .
C11 C 0.2221(6) -0.0060(6) 0.2989(5) 0.0333(14) Uani 1 1 d .
O12 O 0.2903(6) -0.2048(5) 0.5118(4) 0.0636(16) Uani 1 1 d .
C12 C 0.2436(6) -0.1891(6) 0.4526(5) 0.0374(15) Uani 1 1 d .
O13 O 0.0423(5) -0.4083(4) 0.4287(3) 0.0533(14) Uani 1 1 d .
C13 C 0.0862(6) -0.3206(5) 0.3991(4) 0.0283(13) Uani 1 1 d .
O14 O 0.0319(4) -0.1413(4) 0.1806(3) 0.0396(11) Uani 1 1 d .
C14 C 0.0760(5) -0.1488(5) 0.2404(4) 0.0256(13) Uani 1 1 d .
O15 O -0.1124(4) -0.0443(5) 0.4656(4) 0.0526(14) Uani 1 1 d .
C15 C -0.0123(6) -0.0852(6) 0.4236(5) 0.0359(15) Uani 1 1 d .
C21 C 0.3222(6) -0.6259(6) 0.4578(4) 0.0415(17) Uani 1 1 d .
H21A H 0.2439 -0.6055 0.4339 0.050 Uiso 1 1 calc R
C22 C 0.3350(13) -0.5317(11) 0.5117(7) 0.120(5) Uani 1 1 d .
H22A H 0.2580 -0.5256 0.5638 0.181 Uiso 1 1 calc R
H22B H 0.3411 -0.4573 0.4718 0.181 Uiso 1 1 calc R
H22C H 0.4137 -0.5542 0.5327 0.181 Uiso 1 1 calc R
C23 C 0.3164(9) -0.7318(10) 0.5211(7) 0.111(5) Uani 1 1 d .
H23A H 0.2876 -0.7890 0.4976 0.167 Uiso 1 1 calc R
H23B H 0.2546 -0.7183 0.5791 0.167 Uiso 1 1 calc R
H23C H 0.4033 -0.7598 0.5296 0.167 Uiso 1 1 calc R
C24 C 0.5113(6) -0.6223(5) 0.1241(4) 0.0298(13) Uani 1 1 d .
H24A H 0.4742 -0.5404 0.1099 0.036 Uiso 1 1 calc R
C25 C 0.4302(6) -0.7006(7) 0.1049(4) 0.0405(17) Uani 1 1 d .
H25A H 0.3394 -0.6874 0.1412 0.061 Uiso 1 1 calc R
H25B H 0.4654 -0.7808 0.1205 0.061 Uiso 1 1 calc R
H25C H 0.4338 -0.6841 0.0407 0.061 Uiso 1 1 calc R
C26 C 0.6561(7) -0.6393(9) 0.0705(5) 0.062(3) Uani 1 1 d .
H26A H 0.7032 -0.5851 0.0832 0.093 Uiso 1 1 calc R
H26B H 0.6633 -0.6259 0.0057 0.093 Uiso 1 1 calc R
H26C H 0.6941 -0.7179 0.0883 0.093 Uiso 1 1 calc R
C31 C 0.6444(6) 0.0362(5) 0.2781(4) 0.0288(13) Uani 1 1 d .
H31A H 0.5908 0.0733 0.2357 0.035 Uiso 1 1 calc R
C32 C 0.5645(8) 0.0460(6) 0.3747(5) 0.052(2) Uani 1 1 d .
H32A H 0.4809 0.0166 0.3870 0.077 Uiso 1 1 calc R
H32B H 0.5484 0.1265 0.3827 0.077 Uiso 1 1 calc R
H32C H 0.6127 0.0010 0.4165 0.077 Uiso 1 1 calc R
C33 C 0.7723(7) 0.0880(6) 0.2500(5) 0.0491(19) Uani 1 1 d .
H33A H 0.8212 0.0751 0.1886 0.074 Uiso 1 1 calc R
H33B H 0.8244 0.0517 0.2917 0.074 Uiso 1 1 calc R
H33C H 0.7536 0.1706 0.2514 0.074 Uiso 1 1 calc R
C34 C 0.7473(7) -0.0948(6) 0.0146(4) 0.0359(15) Uani 1 1 d .
H34A H 0.6938 -0.1565 0.0185 0.043 Uiso 1 1 calc R
C35 C 0.6845(8) 0.0198(7) -0.0240(5) 0.054(2) Uani 1 1 d .
H35A H 0.6003 0.0409 0.0185 0.082 Uiso 1 1 calc R
H35B H 0.6706 0.0141 -0.0816 0.082 Uiso 1 1 calc R
H35C H 0.7419 0.0785 -0.0340 0.082 Uiso 1 1 calc R
C36 C 0.8879(8) -0.1255(7) -0.0406(5) 0.056(2) Uani 1 1 d .
H36A H 0.9268 -0.1959 -0.0094 0.084 Uiso 1 1 calc R
H36B H 0.9387 -0.0628 -0.0474 0.084 Uiso 1 1 calc R
H36C H 0.8883 -0.1375 -0.1003 0.084 Uiso 1 1 calc R

loop_
_atom_site_aniso_label
_atom_site_aniso_U_11
_atom_site_aniso_U_22
_atom_site_aniso_U_33
_atom_site_aniso_U_23
_atom_site_aniso_U_13
_atom_site_aniso_U_12
W1 0.01663(13) 0.01895(13) 0.02468(14) -0.00727(9) -0.00483(9) -0.00053(8)
Sn1 0.01526(19) 0.0181(2) 0.01743(19) -0.00205(15) -0.00449(14) 0.00021(14)
P1 0.0177(7) 0.0170(7) 0.0185(7) -0.0019(5) -0.0040(5) -0.0032(5)
P2 0.0198(7) 0.0146(7) 0.0199(7) 0.0006(5) -0.0059(5) -0.0028(5)
F1 0.0345(19) 0.042(2) 0.0198(17) -0.0099(15) -0.0097(14) -0.0012(15)
O1 0.0175(18) 0.022(2) 0.028(2) -0.0004(16) -0.0085(16) -0.0055(15)
O1' 0.0216(19) 0.030(2) 0.021(2) 0.0023(17) -0.0031(15) -0.0004(17)
O1" 0.025(2) 0.021(2) 0.0195(19) -0.0043(16) -0.0069(16) -0.0043(16)
O2 0.024(2) 0.016(2) 0.035(2) 0.0048(17) -0.0070(17) -0.0035(16)
O2' 0.035(2) 0.013(2) 0.024(2) -0.0016(15) -0.0110(17) -0.0014(16)
O2" 0.023(2) 0.026(2) 0.0192(19) 0.0001(16) -0.0059(16) -0.0086(16)
C1 0.016(2) 0.019(3) 0.014(2) -0.003(2) -0.006(2) 0.000(2)
C2 0.022(3) 0.019(3) 0.016(3) -0.005(2) -0.008(2) -0.003(2)
C3 0.024(3) 0.016(3) 0.028(3) -0.008(2) -0.010(2) 0.000(2)
C4 0.012(2) 0.023(3) 0.025(3) -0.013(2) -0.005(2) 0.003(2)
C5 0.018(3) 0.028(3) 0.023(3) -0.007(2) -0.008(2) -0.003(2)
C6 0.019(3) 0.012(3) 0.020(3) -0.003(2) -0.004(2) -0.002(2)
C7 0.019(3) 0.035(4) 0.050(4) -0.017(3) -0.017(3) 0.005(3)
C8 0.040(4) 0.044(5) 0.101(7) 0.010(4) -0.035(4) 0.006(4)
C9 0.026(4) 0.095(7) 0.127(8) -0.087(7) -0.011(4) 0.008(4)
C10 0.018(3) 0.045(4) 0.086(6) -0.023(4) -0.018(3) 0.001(3)
O11 0.068(4) 0.032(3) 0.085(4) -0.006(3) -0.008(3) -0.022(3)
C11 0.026(3) 0.028(4) 0.048(4) -0.013(3) -0.010(3) -0.002(3)
O12 0.069(4) 0.075(4) 0.067(4) -0.028(3) -0.048(3) 0.008(3)
C12 0.035(4) 0.037(4) 0.043(4) -0.018(3) -0.014(3) 0.007(3)
O13 0.059(3) 0.037(3) 0.049(3) 0.006(2) 0.005(2) -0.019(3)
C13 0.031(3) 0.027(3) 0.023(3) -0.003(3) -0.002(2) -0.004(3)
O14 0.041(3) 0.045(3) 0.043(3) 0.005(2) -0.031(2) -0.013(2)
C14 0.017(3) 0.018(3) 0.038(3) 0.002(2) -0.006(3) -0.005(2)
O15 0.028(2) 0.066(4) 0.066(3) -0.045(3) 0.000(2) 0.006(2)
C15 0.039(4) 0.037(4) 0.042(4) -0.018(3) -0.015(3) -0.008(3)
C21 0.022(3) 0.055(5) 0.028(3) 0.005(3) 0.009(3) 0.001(3)
C22 0.184(13) 0.106(10) 0.066(7) -0.046(7) -0.032(8) 0.031(9)
C23 0.057(6) 0.111(9) 0.090(8) 0.053(7) 0.031(5) 0.013(6)
C24 0.036(3) 0.031(4) 0.023(3) -0.001(3) -0.010(3) -0.007(3)
C25 0.028(3) 0.065(5) 0.036(4) -0.019(3) -0.012(3) -0.008(3)
C26 0.045(4) 0.124(8) 0.022(4) -0.017(4) 0.002(3) -0.038(5)
C31 0.034(3) 0.020(3) 0.034(3) -0.006(3) -0.012(3) -0.001(2)
C32 0.070(5) 0.035(4) 0.042(4) -0.015(3) 0.001(4) -0.002(4)
C33 0.050(4) 0.024(4) 0.070(5) -0.002(3) -0.011(4) -0.012(3)
C34 0.055(4) 0.031(4) 0.023(3) -0.003(3) -0.008(3) -0.016(3)
C35 0.058(5) 0.068(6) 0.029(4) 0.009(4) -0.015(3) 0.001(4)
C36 0.074(5) 0.045(5) 0.031(4) -0.009(3) 0.007(4) 0.008(4)

loop_
_atom_type_symbol
_atom_type_description
_atom_type_scat_dispersion_real
_atom_type_scat_dispersion_imag
_atom_type_scat_source
C C 0.0033 0.0016 'International Tables Vol C Tables 4.2.6.8 and 6.1.1.4'
H H 0.0000 0.0000 'International Tables Vol C Tables 4.2.6.8 and 6.1.1.4'
O O 0.0106 0.0060 'International Tables Vol C Tables 4.2.6.8 and 6.1.1.4'
F F 0.0171 0.0103 'International Tables Vol C Tables 4.2.6.8 and 6.1.1.4'
P P 0.1023 0.0942 'International Tables Vol C Tables 4.2.6.8 and 6.1.1.4'
Sn Sn -0.6537 1.4246 'International Tables Vol C Tables 4.2.6.8 and 6.1.1.4'
W W -0.8490 6.8722 'International Tables Vol C Tables 4.2.6.8 and 6.1.1.4'

loop_
_geom_angle_atom_site_label_1
_geom_angle_atom_site_label_2
_geom_angle_atom_site_label_3
_geom_angle
C15 W1 C13 90.2(2)
C15 W1 C11 88.8(3)
C13 W1 C11 179.0(2)
C15 W1 C14 92.1(2)
C13 W1 C14 89.4(2)
C11 W1 C14 91.1(2)
C15 W1 C12 91.5(2)
C13 W1 C12 89.3(3)
C11 W1 C12 90.3(3)
C14 W1 C12 176.1(2)
C15 W1 Sn1 179.2(2)
C13 W1 Sn1 90.32(16)
C11 W1 Sn1 90.64(16)
C14 W1 Sn1 87.35(15)
C12 W1 Sn1 89.02(17)
F1 Sn1 C1 95.53(15)
F1 Sn1 O2 88.69(14)
C1 Sn1 O2 78.15(16)
F1 Sn1 O1 85.47(14)
C1 Sn1 O1 77.93(16)
O2 Sn1 O1 154.69(13)
F1 Sn1 W1 121.66(9)
C1 Sn1 W1 142.81(12)
O2 Sn1 W1 100.51(9)
O1 Sn1 W1 103.51(9)
O1 P1 O1' 115.0(2)
O1 P1 O1" 115.4(2)
O1' P1 O1" 101.3(2)
O1 P1 C2 107.7(2)
O1' P1 C2 108.4(2)
O1" P1 C2 108.6(2)
O2 P2 O2' 115.4(2)
O2 P2 O2" 113.4(2)
O2' P2 O2" 103.1(2)
O2 P2 C6 107.9(2)
O2' P2 C6 105.9(2)
O2" P2 C6 110.8(2)
P1 O1 Sn1 117.76(19)
C21 O1' P1 123.5(4)
C24 O1" P1 121.4(3)
P2 O2 Sn1 116.8(2)
C31 O2' P2 120.4(3)
C34 O2" P2 121.5(3)
C6 C1 C2 117.9(4)
C6 C1 Sn1 120.8(4)
C2 C1 Sn1 121.0(4)
C3 C2 C1 120.7(5)
C3 C2 P1 123.8(4)
C1 C2 P1 115.4(4)
C2 C3 C4 121.7(5)
C5 C4 C3 117.5(5)
C5 C4 C7 122.8(5)
C3 C4 C7 119.6(5)
C4 C5 C6 121.4(5)
C1 C6 C5 120.8(5)
C1 C6 P2 115.0(4)
C5 C6 P2 124.1(4)
C10 C7 C9 108.0(6)
C10 C7 C8 108.6(6)
C9 C7 C8 110.6(7)
C10 C7 C4 111.9(5)
C9 C7 C4 108.2(5)
C8 C7 C4 109.5(5)
O11 C11 W1 177.6(6)
O12 C12 W1 178.2(7)
O13 C13 W1 177.7(5)
O14 C14 W1 179.2(5)
O15 C15 W1 175.8(5)
C23 C21 O1' 109.8(6)
C23 C21 C22 105.3(9)
O1' C21 C22 104.6(7)
O1" C24 C25 106.7(5)
O1" C24 C26 108.4(5)
C25 C24 C26 112.6(5)
O2' C31 C32 106.7(5)
O2' C31 C33 107.5(5)
C32 C31 C33 113.5(6)
O2" C34 C35 108.9(5)
O2" C34 C36 105.8(5)
C35 C34 C36 112.8(6)

loop_
_geom_bond_atom_site_label_1
_geom_bond_atom_site_label_2
_geom_bond_distance
W1 C15 1.995(6)
W1 C13 2.015(6)
W1 C11 2.031(6)
W1 C14 2.041(6)
W1 C12 2.048(7)
W1 Sn1 2.7342(4)
Sn1 F1 1.974(3)
Sn1 C1 2.188(5)
Sn1 O2 2.323(4)
Sn1 O1 2.333(4)
P1 O1 1.488(4)
P1 O1' 1.554(4)
P1 O1" 1.559(4)
P1 C2 1.788(5)
P2 O2 1.493(4)
P2 O2' 1.554(4)
P2 O2" 1.564(4)
P2 C6 1.782(5)
O1' C21 1.464(6)
O1" C24 1.490(6)
O2' C31 1.487(6)
O2" C34 1.466(7)
C1 C6 1.393(7)
C1 C2 1.393(7)
C2 C3 1.383(7)
C3 C4 1.398(7)
C4 C5 1.377(8)
C4 C7 1.540(7)
C5 C6 1.397(7)
C7 C10 1.523(9)
C7 C9 1.530(9)
C7 C8 1.530(10)
O11 C11 1.152(8)
O12 C12 1.135(8)
O13 C13 1.157(7)
O14 C14 1.136(7)
O15 C15 1.144(7)
C21 C23 1.413(11)
C21 C22 1.564(12)
C24 C25 1.492(8)
C24 C26 1.507(9)
C31 C32 1.490(8)
C31 C33 1.494(8)
C34 C35 1.486(9)
C34 C36 1.498(9)

loop_
_geom_torsion_atom_site_label_1
_geom_torsion_atom_site_label_2
_geom_torsion_atom_site_label_3
_geom_torsion_atom_site_label_4
_geom_torsion
C15 W1 Sn1 F1 -40(13)
C13 W1 Sn1 F1 94.5(2)
C11 W1 Sn1 F1 -85.9(2)
C14 W1 Sn1 F1 5.15(19)
C12 W1 Sn1 F1 -176.2(2)
C15 W1 Sn1 C1 139(13)
C13 W1 Sn1 C1 -86.3(3)
C11 W1 Sn1 C1 93.3(3)
C14 W1 Sn1 C1 -175.6(3)
C12 W1 Sn1 C1 3.0(3)
C15 W1 Sn1 O2 55(13)
C13 W1 Sn1 O2 -170.5(2)
C11 W1 Sn1 O2 9.1(2)
C14 W1 Sn1 O2 100.15(18)
C12 W1 Sn1 O2 -81.2(2)
C15 W1 Sn1 O1 -133(13)
C13 W1 Sn1 O1 1.47(19)
C11 W1 Sn1 O1 -178.9(2)
C14 W1 Sn1 O1 -87.87(18)
C12 W1 Sn1 O1 90.8(2)
O1' P1 O1 Sn1 117.0(2)
O1" P1 O1 Sn1 -125.5(2)
C2 P1 O1 Sn1 -4.0(3)
F1 Sn1 O1 P1 99.0(2)
C1 Sn1 O1 P1 2.3(2)
O2 Sn1 O1 P1 21.7(5)
W1 Sn1 O1 P1 -139.5(2)
O1 P1 O1' C21 5.2(5)
O1" P1 O1' C21 -120.0(5)
C2 P1 O1' C21 125.8(5)
O1 P1 O1" C24 46.4(4)
O1' P1 O1" C24 171.3(4)
C2 P1 O1" C24 -74.6(4)
O2' P2 O2 Sn1 -105.6(2)
O2" P2 O2 Sn1 135.8(2)
C6 P2 O2 Sn1 12.6(3)
F1 Sn1 O2 P2 -105.1(2)
C1 Sn1 O2 P2 -9.2(2)
O1 Sn1 O2 P2 -28.6(5)
W1 Sn1 O2 P2 132.9(2)
O2 P2 O2' C31 -55.4(4)
O2" P2 O2' C31 68.8(4)
C6 P2 O2' C31 -174.7(4)
O2 P2 O2" C34 -42.3(5)
O2' P2 O2" C34 -167.8(4)
C6 P2 O2" C34 79.2(5)
F1 Sn1 C1 C6 89.6(4)
O2 Sn1 C1 C6 2.1(4)
O1 Sn1 C1 C6 173.8(4)
W1 Sn1 C1 C6 -89.7(4)
F1 Sn1 C1 C2 -83.5(4)
O2 Sn1 C1 C2 -171.0(4)
O1 Sn1 C1 C2 0.6(4)
W1 Sn1 C1 C2 97.2(4)
C6 C1 C2 C3 0.2(7)
Sn1 C1 C2 C3 173.6(4)
C6 C1 C2 P1 -176.3(4)
Sn1 C1 C2 P1 -2.9(5)
O1 P1 C2 C3 -171.9(4)
O1' P1 C2 C3 63.1(5)
O1" P1 C2 C3 -46.2(5)
O1 P1 C2 C1 4.4(4)
O1' P1 C2 C1 -120.5(4)
O1" P1 C2 C1 130.1(4)
C1 C2 C3 C4 -1.1(8)
P1 C2 C3 C4 175.1(4)
C2 C3 C4 C5 1.2(8)
C2 C3 C4 C7 -175.3(5)
C3 C4 C5 C6 -0.3(8)
C7 C4 C5 C6 176.0(5)
C2 C1 C6 C5 0.6(7)
Sn1 C1 C6 C5 -172.7(4)
C2 C1 C6 P2 177.4(4)
Sn1 C1 C6 P2 4.0(5)
C4 C5 C6 C1 -0.6(8)
C4 C5 C6 P2 -177.0(4)
O2 P2 C6 C1 -11.0(4)
O2' P2 C6 C1 113.1(4)
O2" P2 C6 C1 -135.7(4)
O2 P2 C6 C5 165.7(4)
O2' P2 C6 C5 -70.2(5)
O2" P2 C6 C5 41.0(5)
C5 C4 C7 C10 3.6(8)
C3 C4 C7 C10 179.8(5)
C5 C4 C7 C9 -115.3(7)
C3 C4 C7 C9 60.9(8)
C5 C4 C7 C8 124.0(6)
C3 C4 C7 C8 -59.7(7)
C15 W1 C11 O11 -9(15)
C13 W1 C11 O11 -31(24)
C14 W1 C11 O11 84(15)
C12 W1 C11 O11 -100(15)
Sn1 W1 C11 O11 171(15)
C15 W1 C12 O12 66(19)
C13 W1 C12 O12 -24(19)
C11 W1 C12 O12 155(19)
C14 W1 C12 O12 -94(19)
Sn1 W1 C12 O12 -114(19)
C15 W1 C13 O13 29(13)
C11 W1 C13 O13 52(22)
C14 W1 C13 O13 -63(13)
C12 W1 C13 O13 121(13)
Sn1 W1 C13 O13 -150(13)
C15 W1 C14 O14 -107(37)
C13 W1 C14 O14 -17(37)
C11 W1 C14 O14 164(37)
C12 W1 C14 O14 53(38)
Sn1 W1 C14 O14 73(37)
C13 W1 C15 O15 -39(9)
C11 W1 C15 O15 141(9)
C14 W1 C15 O15 50(9)
C12 W1 C15 O15 -128(9)
Sn1 W1 C15 O15 95(15)
P1 O1' C21 C23 156.5(7)
P1 O1' C21 C22 -91.0(7)
P1 O1" C24 C25 -130.5(4)
P1 O1" C24 C26 108.0(5)
P2 O2' C31 C32 129.6(5)
P2 O2' C31 C33 -108.3(5)
P2 O2" C34 C35 100.5(5)
P2 O2" C34 C36 -137.9(5)
